data_7208182
loop_
_publ_author_name
'Song, Li-Sha'
'Wang, Hong-Mei'
'Niu, Yun-Yin'
'Hou, Hong-Wei'
'Zhu, Yu'

_publ_section_title
;
 The anion exchange reaction of bis(isoquinoline) ionic liquids:
 self-assembly, crystal structures and thermal properties of ten novel d10
 metal (Cu, Ag) halide/thiocyanate supramolecular polymers
;
_journal_issue 15
_journal_name_full CrystEngComm
_journal_page_first 4927
_journal_paper_doi 10.1039/c2ce25103e
_journal_volume 14
_journal_year 2012
_chemical_formula_moiety '2(Cu3 I4 Mo O S3), 2(C3 H7 N O), 3(C22 H22 N2)'
_chemical_formula_sum 'C72 H80 Cu6 I8 Mo2 N8 O4 S6'
_chemical_formula_weight 2902.12
_chemical_name_systematic
;
?
;
_space_group_crystal_system triclinic
_space_group_IT_number 2
_space_group_name_Hall '-P 1'
_space_group_name_H-M_alt 'P -1'
_symmetry_space_group_name_Hall '-P 1'
_symmetry_space_group_name_H-M 'P -1'
_atom_sites_solution_hydrogens geom
_atom_sites_solution_primary direct
_atom_sites_solution_secondary difmap
_audit_creation_date 2012-03-06
_audit_creation_method
;
Olex2 1.1
(compiled 2011.11.01 svn.r2039, GUI svn.r3906)
;
_cell_angle_alpha 70.799(3)
_cell_angle_beta 77.497(3)
_cell_angle_gamma 72.017(3)
_cell_formula_units_Z 1
_cell_length_a 11.1577(17)
_cell_length_b 13.170(2)
_cell_length_c 17.106(3)
_cell_measurement_reflns_used 3489
_cell_measurement_temperature 298(2)
_cell_measurement_theta_max 26.8496
_cell_measurement_theta_min 2.1672
_cell_volume 2239.3(6)
_computing_cell_refinement 'Bruker SMART'
_computing_data_collection 'Bruker SMART'
_computing_data_reduction 'Bruker SAINT'
_computing_molecular_graphics
;
O. V. Dolomanov, L. J. Bourhis, R. J. Gildea, J. A. K. Howard and H. Puschmann,
OLEX2: a complete structure solution, refinement and analysis program.
J. Appl. Cryst. (2009). 42, 339-341.
;
_computing_publication_material
;
O. V. Dolomanov, L. J. Bourhis, R. J. Gildea, J. A. K. Howard and H. Puschmann,
OLEX2: a complete structure solution, refinement and analysis program.
J. Appl. Cryst. (2009). 42, 339-341.
;
_computing_structure_refinement
;
SHELXL, G.M. Sheldrick, Acta Cryst.
2008). A64, 112-122
;
_computing_structure_solution
;
SHELXS, G.M. Sheldrick, Acta Cryst.
(2008). A64, 112-122
;
_diffrn_ambient_temperature 298.15
_diffrn_measured_fraction_theta_full 0.989
_diffrn_measured_fraction_theta_max 0.989
_diffrn_measurement_device_type 'CCD area detector'
_diffrn_measurement_method 'phi and omega scans'
_diffrn_radiation_monochromator graphite
_diffrn_radiation_type 'MO K\a'
_diffrn_radiation_wavelength 0.71073
_diffrn_reflns_av_R_equivalents 0.0306
_diffrn_reflns_av_unetI/netI 0.0629
_diffrn_reflns_limit_h_max 13
_diffrn_reflns_limit_h_min -13
_diffrn_reflns_limit_k_max 15
_diffrn_reflns_limit_k_min -15
_diffrn_reflns_limit_l_max 16
_diffrn_reflns_limit_l_min -20
_diffrn_reflns_number 13406
_diffrn_reflns_theta_full 25.00
_diffrn_reflns_theta_max 25.00
_diffrn_reflns_theta_min 2.22
_diffrn_source 'fine-focus sealed tube'
_diffrn_source_current 30.0
_diffrn_source_power 1.5
_diffrn_source_voltage 50.0
_exptl_absorpt_coefficient_mu 4.612
_exptl_absorpt_correction_T_max 0.5645
_exptl_absorpt_correction_T_min 0.4590
_exptl_absorpt_correction_type multi-scan
_exptl_crystal_colour red
_exptl_crystal_density_diffrn 2.152
_exptl_crystal_density_method 'not measured'
_exptl_crystal_description block
_exptl_crystal_F_000 1378
_exptl_crystal_size_max 0.20
_exptl_crystal_size_mid 0.15
_exptl_crystal_size_min 0.14
_refine_diff_density_max 1.512
_refine_diff_density_min -1.721
_refine_diff_density_rms 0.195
_refine_ls_extinction_method none
_refine_ls_goodness_of_fit_ref 1.094
_refine_ls_hydrogen_treatment constr
_refine_ls_matrix_type full
_refine_ls_number_parameters 480
_refine_ls_number_reflns 7805
_refine_ls_number_restraints 0
_refine_ls_restrained_S_all 1.094
_refine_ls_R_factor_all 0.0981
_refine_ls_R_factor_gt 0.0784
_refine_ls_shift/su_max 0.000
_refine_ls_shift/su_mean 0.000
_refine_ls_structure_factor_coef Fsqd
_refine_ls_weighting_details 'calc w=1/[\s^2^(Fo^2^)+(0.0845P)^2^+21.3037P] where P=(Fo^2^+2Fc^2^)/3'
_refine_ls_weighting_scheme calc
_refine_ls_wR_factor_gt 0.1935
_refine_ls_wR_factor_ref 0.2053
_reflns_number_gt 6207
_reflns_number_total 7805
_reflns_threshold_expression >2sigma(I)
_cod_data_source_file c2ce25103e.txt
_cod_data_source_block 4
_cod_depositor_comments
;
The following automatic conversions were performed:

'_refine_ls_hydrogen_treatment' value 'CONSTR' changed to 'constr'
according to /home/saulius/struct/CIF-dictionaries/cif_core.dic
dictionary named 'cif_core.dic' version 2.4.1 from 2010-06-29.

Automatic conversion script
Id: cif_fix_values 1891 2012-01-12 08:04:46Z andrius 
;
_cod_database_code 7208182

loop_
_space_group_symop_id
_space_group_symop_operation_xyz
1 'x, y, z'
2 '-x, -y, -z'

loop_
_atom_site_label
_atom_site_type_symbol
_atom_site_fract_x
_atom_site_fract_y
_atom_site_fract_z
_atom_site_U_iso_or_equiv
_atom_site_adp_type
_atom_site_occupancy
_atom_site_symmetry_multiplicity
_atom_site_calc_flag
_atom_site_refinement_flags
I1 I 0.35236(11) 0.22403(11) 0.53182(8) 0.0739(4) Uani 1 1 d .
I2 I 0.30425(12) 0.37282(9) 0.25287(8) 0.0730(3) Uani 1 1 d .
I3 I -0.12138(10) 0.48345(8) 0.22182(7) 0.0613(3) Uani 1 1 d .
I4 I 0.47911(11) 0.09114(11) 0.11631(7) 0.0732(4) Uani 1 1 d .
Mo1 Mo 0.14862(9) 0.10944(8) 0.35938(6) 0.0298(2) Uani 1 1 d .
Cu1 Cu 0.26875(16) 0.21143(15) 0.41743(13) 0.0576(5) Uani 1 1 d .
Cu2 Cu 0.04045(18) 0.31956(13) 0.28096(10) 0.0544(5) Uani 1 1 d .
Cu3 Cu 0.32628(15) 0.13498(17) 0.22960(10) 0.0574(5) Uani 1 1 d .
S1 S 0.3610(3) 0.0628(2) 0.36488(19) 0.0372(7) Uani 1 1 d .
S2 S 0.0546(3) 0.2488(3) 0.42011(19) 0.0382(7) Uani 1 1 d .
S3 S 0.1161(3) 0.1755(3) 0.22333(19) 0.0395(7) Uani 1 1 d .
O1 O 0.0916(9) -0.0052(7) 0.4076(6) 0.049(2) Uani 1 1 d .
O2 O 0.0698(14) 0.0393(12) 0.8816(12) 0.111(5) Uani 1 1 d .
N1 N 0.2765(11) 0.7824(10) 0.8257(7) 0.049(3) Uani 1 1 d .
N2 N 0.2986(9) 0.7462(8) 0.5143(7) 0.040(2) Uani 1 1 d .
N3 N 0.0340(9) 0.6742(8) 0.3279(6) 0.037(2) Uani 1 1 d .
N4 N 0.1886(13) 0.1457(11) 0.8896(11) 0.074(4) Uani 1 1 d .
C1 C 0.149(2) 0.525(2) 1.0166(11) 0.084(6) Uani 1 1 d .
H1 H 0.0667 0.5350 1.0446 0.101 Uiso 1 1 calc R
C2 C 0.234(3) 0.425(2) 1.0352(12) 0.095(7) Uani 1 1 d .
H2 H 0.2092 0.3668 1.0769 0.114 Uiso 1 1 calc R
C3 C 0.360(2) 0.4060(18) 0.9943(13) 0.095(6) Uani 1 1 d .
H3 H 0.4157 0.3360 1.0094 0.113 Uiso 1 1 calc R
C4 C 0.399(2) 0.4906(16) 0.9319(11) 0.084(5) Uani 1 1 d .
H4 H 0.4807 0.4782 0.9035 0.101 Uiso 1 1 calc R
C5 C 0.3146(14) 0.5943(13) 0.9124(8) 0.053(3) Uani 1 1 d .
C6 C 0.1884(17) 0.6193(15) 0.9504(9) 0.061(4) Uani 1 1 d .
C7 C 0.1108(16) 0.7183(17) 0.9259(11) 0.070(5) Uani 1 1 d .
H7 H 0.0263 0.7331 0.9498 0.084 Uiso 1 1 calc R
C8 C 0.1568(16) 0.7988(15) 0.8649(10) 0.067(4) Uani 1 1 d .
H8 H 0.1021 0.8694 0.8494 0.080 Uiso 1 1 calc R
C9 C 0.3523(15) 0.6856(13) 0.8487(9) 0.058(4) Uani 1 1 d .
H9 H 0.4358 0.6740 0.8228 0.069 Uiso 1 1 calc R
C10 C 0.3165(16) 0.8735(13) 0.7584(10) 0.063(4) Uani 1 1 d .
H10A H 0.4084 0.8545 0.7467 0.075 Uiso 1 1 calc R
H10B H 0.2894 0.9407 0.7762 0.075 Uiso 1 1 calc R
C11 C 0.2579(15) 0.8954(11) 0.6768(9) 0.055(4) Uani 1 1 d .
H11A H 0.1664 0.9084 0.6901 0.066 Uiso 1 1 calc R
H11B H 0.2756 0.9625 0.6366 0.066 Uiso 1 1 calc R
C12 C 0.3085(13) 0.8008(11) 0.6374(8) 0.046(3) Uani 1 1 d .
H12A H 0.4000 0.7872 0.6236 0.055 Uiso 1 1 calc R
H12B H 0.2897 0.7336 0.6766 0.055 Uiso 1 1 calc R
C13 C 0.2503(14) 0.8282(12) 0.5617(9) 0.054(4) Uani 1 1 d .
H13A H 0.2632 0.8992 0.5255 0.065 Uiso 1 1 calc R
H13B H 0.1595 0.8373 0.5772 0.065 Uiso 1 1 calc R
C14 C 0.3544(12) 0.7756(11) 0.4358(8) 0.046(3) Uani 1 1 d .
H14 H 0.3649 0.8473 0.4130 0.055 Uiso 1 1 calc R
C15 C 0.2854(12) 0.6403(12) 0.5482(9) 0.053(4) Uani 1 1 d .
H15 H 0.2480 0.6201 0.6032 0.064 Uiso 1 1 calc R
C16 C 0.3238(13) 0.5640(11) 0.5057(9) 0.047(3) Uani 1 1 d .
H16 H 0.3128 0.4928 0.5314 0.056 Uiso 1 1 calc R
C17 C 0.3800(12) 0.5916(10) 0.4233(9) 0.044(3) Uani 1 1 d .
C18 C 0.3978(11) 0.7006(11) 0.3867(8) 0.044(3) Uani 1 1 d .
C19 C 0.4623(14) 0.7317(12) 0.3038(9) 0.054(3) Uani 1 1 d .
H19 H 0.4785 0.8014 0.2811 0.065 Uiso 1 1 calc R
C20 C 0.4987(15) 0.6566(17) 0.2596(11) 0.071(5) Uani 1 1 d .
H20 H 0.5361 0.6769 0.2046 0.085 Uiso 1 1 calc R
C21 C 0.4817(16) 0.5488(15) 0.2945(12) 0.071(5) Uani 1 1 d .
H21 H 0.5116 0.4980 0.2633 0.085 Uiso 1 1 calc R
C22 C 0.4224(14) 0.5178(12) 0.3730(10) 0.056(4) Uani 1 1 d .
H22 H 0.4093 0.4468 0.3942 0.067 Uiso 1 1 calc R
C23 C 0.2376(14) 0.8907(11) 0.1584(9) 0.056(4) Uani 1 1 d .
H23 H 0.2424 0.9540 0.1692 0.067 Uiso 1 1 calc R
C24 C 0.3004(15) 0.8656(13) 0.0861(10) 0.064(4) Uani 1 1 d .
H24 H 0.3433 0.9141 0.0463 0.077 Uiso 1 1 calc R
C25 C 0.2997(17) 0.7693(15) 0.0728(10) 0.072(5) Uani 1 1 d .
H25 H 0.3448 0.7523 0.0242 0.086 Uiso 1 1 calc R
C26 C 0.2365(14) 0.6987(12) 0.1270(8) 0.052(3) Uani 1 1 d .
H26 H 0.2380 0.6335 0.1161 0.063 Uiso 1 1 calc R
C27 C 0.1680(12) 0.7229(10) 0.2000(8) 0.040(3) Uani 1 1 d .
C28 C 0.1663(12) 0.8212(10) 0.2158(8) 0.042(3) Uani 1 1 d .
C29 C 0.0929(14) 0.8444(12) 0.2915(9) 0.053(3) Uani 1 1 d .
H29 H 0.0885 0.9094 0.3036 0.064 Uiso 1 1 calc R
C30 C 0.0318(14) 0.7716(11) 0.3434(8) 0.050(3) Uani 1 1 d .
H30 H -0.0146 0.7865 0.3923 0.060 Uiso 1 1 calc R
C31 C 0.1005(11) 0.6523(10) 0.2586(7) 0.039(3) Uani 1 1 d .
H31 H 0.1021 0.5866 0.2487 0.047 Uiso 1 1 calc R
C32 C -0.0331(12) 0.5956(12) 0.3903(8) 0.046(3) Uani 1 1 d .
H32A H -0.0427 0.5430 0.3650 0.055 Uiso 1 1 calc R
H32B H -0.1173 0.6361 0.4090 0.055 Uiso 1 1 calc R
C33 C 0.0400(11) 0.5334(10) 0.4642(7) 0.040(3) Uani 1 1 d .
H33A H 0.0624 0.5858 0.4835 0.048 Uiso 1 1 calc R
H33B H 0.1181 0.4831 0.4474 0.048 Uiso 1 1 calc R
C34 C 0.244(2) 0.1843(18) 0.9413(15) 0.106(7) Uani 1 1 d .
H34A H 0.3333 0.1764 0.9221 0.160 Uiso 1 1 calc R
H34B H 0.2335 0.1406 0.9984 0.160 Uiso 1 1 calc R
H34C H 0.2027 0.2611 0.9372 0.160 Uiso 1 1 calc R
C35 C 0.233(2) 0.1762(17) 0.8026(14) 0.097(6) Uani 1 1 d .
H35A H 0.2395 0.2517 0.7853 0.145 Uiso 1 1 calc R
H35B H 0.1746 0.1698 0.7719 0.145 Uiso 1 1 calc R
H35C H 0.3152 0.1278 0.7921 0.145 Uiso 1 1 calc R
C36 C 0.1135(17) 0.0770(15) 0.9239(15) 0.085(6) Uani 1 1 d .
H36 H 0.0929 0.0565 0.9816 0.102 Uiso 1 1 calc R

loop_
_atom_site_aniso_label
_atom_site_aniso_U_11
_atom_site_aniso_U_22
_atom_site_aniso_U_33
_atom_site_aniso_U_23
_atom_site_aniso_U_13
_atom_site_aniso_U_12
I1 0.0634(7) 0.0947(8) 0.0786(8) -0.0411(7) -0.0220(6) -0.0147(6)
I2 0.0807(8) 0.0624(6) 0.0792(8) -0.0129(5) -0.0107(6) -0.0304(6)
I3 0.0640(6) 0.0551(6) 0.0611(6) -0.0159(5) -0.0188(5) -0.0034(5)
I4 0.0638(7) 0.1008(9) 0.0577(7) -0.0328(6) 0.0080(5) -0.0244(6)
Mo1 0.0328(5) 0.0305(5) 0.0296(5) -0.0106(4) -0.0028(4) -0.0116(4)
Cu1 0.0423(9) 0.0668(11) 0.0848(13) -0.0498(10) -0.0198(9) -0.0050(8)
Cu2 0.0713(12) 0.0420(9) 0.0400(9) -0.0140(7) -0.0146(8) 0.0069(8)
Cu3 0.0372(9) 0.0887(13) 0.0377(9) -0.0133(9) 0.0027(7) -0.0141(9)
S1 0.0353(15) 0.0307(14) 0.0428(17) -0.0089(12) -0.0098(13) -0.0029(12)
S2 0.0349(16) 0.0462(17) 0.0377(16) -0.0224(13) -0.0030(13) -0.0060(13)
S3 0.0428(17) 0.0455(16) 0.0353(16) -0.0178(13) -0.0091(13) -0.0087(13)
O1 0.065(6) 0.047(5) 0.045(5) -0.013(4) 0.004(4) -0.034(4)
O2 0.088(10) 0.102(11) 0.169(16) -0.051(10) -0.047(10) -0.024(8)
N1 0.052(7) 0.055(7) 0.054(7) -0.023(6) -0.018(6) -0.017(6)
N2 0.035(5) 0.032(5) 0.050(6) -0.008(5) -0.012(5) -0.005(4)
N3 0.033(5) 0.046(6) 0.030(5) -0.010(4) -0.002(4) -0.007(4)
N4 0.064(9) 0.053(8) 0.103(12) -0.017(8) -0.020(8) -0.013(7)
C1 0.102(15) 0.131(18) 0.051(10) -0.029(11) -0.016(10) -0.065(14)
C2 0.15(2) 0.105(16) 0.048(11) -0.003(11) -0.035(13) -0.054(16)
C3 0.112(18) 0.093(15) 0.077(14) -0.017(12) -0.041(13) -0.012(13)
C4 0.095(14) 0.079(12) 0.062(11) -0.011(10) -0.010(10) -0.010(11)
C5 0.054(9) 0.071(9) 0.037(7) -0.018(7) -0.024(6) -0.009(7)
C6 0.078(11) 0.099(12) 0.035(7) -0.034(8) -0.009(7) -0.044(10)
C7 0.048(9) 0.109(14) 0.060(10) -0.030(10) -0.010(8) -0.021(10)
C8 0.072(11) 0.084(11) 0.058(10) -0.043(9) -0.012(9) -0.013(9)
C9 0.063(9) 0.077(11) 0.042(8) -0.016(7) -0.011(7) -0.028(8)
C10 0.072(10) 0.078(10) 0.063(10) -0.036(8) -0.002(8) -0.043(9)
C11 0.073(10) 0.045(7) 0.056(9) -0.014(6) -0.015(7) -0.022(7)
C12 0.048(8) 0.046(7) 0.043(7) -0.009(6) -0.007(6) -0.015(6)
C13 0.057(9) 0.060(9) 0.047(8) -0.029(7) -0.007(7) -0.003(7)
C14 0.051(8) 0.043(7) 0.043(8) -0.005(6) -0.011(6) -0.017(6)
C15 0.038(7) 0.057(8) 0.057(9) 0.000(7) -0.003(6) -0.021(6)
C16 0.049(8) 0.039(7) 0.057(9) -0.006(6) -0.013(7) -0.020(6)
C17 0.043(7) 0.040(7) 0.057(8) -0.010(6) -0.017(6) -0.018(6)
C18 0.033(6) 0.051(7) 0.049(8) -0.010(6) -0.016(6) -0.012(6)
C19 0.057(9) 0.054(8) 0.053(9) -0.008(7) -0.006(7) -0.025(7)
C20 0.052(9) 0.112(14) 0.060(10) -0.043(10) 0.000(8) -0.021(9)
C21 0.068(11) 0.070(11) 0.080(12) -0.037(9) -0.022(9) -0.001(9)
C22 0.060(9) 0.055(8) 0.071(10) -0.026(8) -0.023(8) -0.019(7)
C23 0.070(10) 0.044(7) 0.062(9) -0.009(7) -0.014(8) -0.028(7)
C24 0.069(10) 0.061(9) 0.054(9) -0.002(7) 0.009(8) -0.031(8)
C25 0.082(12) 0.085(11) 0.055(10) -0.029(9) 0.022(9) -0.043(10)
C26 0.068(9) 0.056(8) 0.042(8) -0.022(6) 0.004(7) -0.026(7)
C27 0.041(7) 0.040(6) 0.037(7) -0.012(5) -0.003(5) -0.005(5)
C28 0.054(8) 0.038(6) 0.037(7) -0.010(5) -0.012(6) -0.014(6)
C29 0.073(10) 0.051(8) 0.046(8) -0.026(7) -0.008(7) -0.018(7)
C30 0.069(9) 0.051(8) 0.030(7) -0.017(6) -0.004(6) -0.011(7)
C31 0.044(7) 0.049(7) 0.040(7) -0.020(6) 0.000(6) -0.026(6)
C32 0.040(7) 0.070(9) 0.035(7) -0.017(6) 0.003(6) -0.026(6)
C33 0.041(7) 0.052(7) 0.034(7) -0.012(6) -0.004(5) -0.024(6)
C34 0.113(17) 0.094(15) 0.14(2) -0.040(14) -0.063(15) -0.025(13)
C35 0.113(17) 0.082(13) 0.104(17) -0.031(12) -0.042(14) -0.014(12)
C36 0.063(11) 0.067(11) 0.118(17) -0.025(11) -0.034(11) 0.005(9)

loop_
_atom_type_symbol
_atom_type_description
_atom_type_scat_dispersion_real
_atom_type_scat_dispersion_imag
_atom_type_scat_source
C C 0.0033 0.0016 'International Tables Vol C Tables 4.2.6.8 and 6.1.1.4'
H H 0.0000 0.0000 'International Tables Vol C Tables 4.2.6.8 and 6.1.1.4'
Cu Cu 0.3201 1.2651 'International Tables Vol C Tables 4.2.6.8 and 6.1.1.4'
I I -0.4742 1.8119 'International Tables Vol C Tables 4.2.6.8 and 6.1.1.4'
Mo Mo -1.6832 0.6857 'International Tables Vol C Tables 4.2.6.8 and 6.1.1.4'
N N 0.0061 0.0033 'International Tables Vol C Tables 4.2.6.8 and 6.1.1.4'
O O 0.0106 0.0060 'International Tables Vol C Tables 4.2.6.8 and 6.1.1.4'
S S 0.1246 0.1234 'International Tables Vol C Tables 4.2.6.8 and 6.1.1.4'

loop_
_geom_angle_atom_site_label_1
_geom_angle_atom_site_label_2
_geom_angle_atom_site_label_3
_geom_angle
_geom_angle_site_symmetry_1
_geom_angle_site_symmetry_3
Cu2 Mo1 Cu1 81.33(6) . .
Cu3 Mo1 Cu1 83.69(7) . .
Cu3 Mo1 Cu2 82.50(6) . .
S1 Mo1 Cu1 54.25(9) . .
S1 Mo1 Cu2 117.41(9) . .
S1 Mo1 Cu3 54.20(9) . .
S2 Mo1 Cu1 54.17(9) . .
S2 Mo1 Cu2 54.17(9) . .
S2 Mo1 Cu3 120.36(10) . .
S2 Mo1 S1 108.28(11) . .
S2 Mo1 S3 107.98(12) . .
S3 Mo1 Cu1 118.74(10) . .
S3 Mo1 Cu2 54.11(9) . .
S3 Mo1 Cu3 54.08(9) . .
S3 Mo1 S1 108.24(12) . .
O1 Mo1 Cu1 130.7(3) . .
O1 Mo1 Cu2 133.2(3) . .
O1 Mo1 Cu3 127.3(3) . .
O1 Mo1 S1 109.4(3) . .
O1 Mo1 S2 112.3(3) . .
O1 Mo1 S3 110.5(3) . .
I1 Cu1 I2 117.97(8) . .
I1 Cu1 Mo1 149.44(10) . .
Mo1 Cu1 I2 92.57(6) . .
S1 Cu1 I1 119.20(11) . .
S1 Cu1 I2 92.62(10) . .
S1 Cu1 Mo1 53.85(9) . .
S2 Cu1 I1 119.66(11) . .
S2 Cu1 I2 94.28(10) . .
S2 Cu1 Mo1 53.76(8) . .
S2 Cu1 S1 107.47(12) . .
I3 Cu2 Mo1 159.90(10) . .
S2 Cu2 I3 123.50(10) . .
S2 Cu2 Mo1 53.91(8) . .
S3 Cu2 I3 121.34(11) . .
S3 Cu2 Mo1 53.96(9) . .
S3 Cu2 S2 107.58(12) . .
I4 Cu3 Mo1 158.50(10) . .
S1 Cu3 I4 123.56(11) . .
S1 Cu3 Mo1 54.51(9) . .
S3 Cu3 I4 121.03(11) . .
S3 Cu3 Mo1 54.45(9) . .
S3 Cu3 S1 108.92(13) . .
Mo1 S1 Cu1 71.90(10) . .
Cu3 S1 Mo1 71.29(10) . .
Cu3 S1 Cu1 102.57(13) . .
Mo1 S2 Cu1 72.07(10) . .
Mo1 S2 Cu2 71.92(10) . .
Cu2 S2 Cu1 99.71(14) . .
Mo1 S3 Cu2 71.93(10) . .
Cu3 S3 Mo1 71.47(10) . .
Cu3 S3 Cu2 101.22(14) . .
C8 N1 C10 120.2(14) . .
C9 N1 C8 117.8(14) . .
C9 N1 C10 122.1(13) . .
C14 N2 C13 119.7(11) . .
C14 N2 C15 119.1(11) . .
C15 N2 C13 121.2(12) . .
C30 N3 C32 119.4(10) . .
C31 N3 C30 118.8(10) . .
C31 N3 C32 121.8(10) . .
C35 N4 C34 115.0(17) . .
C36 N4 C34 121.2(19) . .
C36 N4 C35 123.3(18) . .
C2 C1 H1 120.6 . .
C2 C1 C6 119(2) . .
C6 C1 H1 120.6 . .
C1 C2 H2 118.6 . .
C1 C2 C3 123(2) . .
C3 C2 H2 118.6 . .
C2 C3 H3 120.0 . .
C4 C3 C2 120(2) . .
C4 C3 H3 120.0 . .
C3 C4 H4 120.6 . .
C3 C4 C5 118.7(19) . .
C5 C4 H4 120.6 . .
C4 C5 C6 124.3(16) . .
C4 C5 C9 120.6(15) . .
C6 C5 C9 115.1(14) . .
C5 C6 C1 115.4(17) . .
C7 C6 C1 123.2(18) . .
C7 C6 C5 121.4(16) . .
C6 C7 H7 120.8 . .
C6 C7 C8 118.5(16) . .
C8 C7 H7 120.8 . .
N1 C8 C7 124.0(17) . .
N1 C8 H8 118.0 . .
C7 C8 H8 118.0 . .
N1 C9 C5 123.2(15) . .
N1 C9 H9 118.4 . .
C5 C9 H9 118.4 . .
N1 C10 H10A 109.4 . .
N1 C10 H10B 109.4 . .
N1 C10 C11 111.0(11) . .
H10A C10 H10B 108.0 . .
C11 C10 H10A 109.4 . .
C11 C10 H10B 109.4 . .
C10 C11 H11A 108.9 . .
C10 C11 H11B 108.9 . .
H11A C11 H11B 107.7 . .
C12 C11 C10 113.5(12) . .
C12 C11 H11A 108.9 . .
C12 C11 H11B 108.9 . .
C11 C12 H12A 109.7 . .
C11 C12 H12B 109.7 . .
H12A C12 H12B 108.2 . .
C13 C12 C11 110.0(11) . .
C13 C12 H12A 109.7 . .
C13 C12 H12B 109.7 . .
N2 C13 H13A 108.5 . .
N2 C13 H13B 108.5 . .
C12 C13 N2 115.2(11) . .
C12 C13 H13A 108.5 . .
C12 C13 H13B 108.5 . .
H13A C13 H13B 107.5 . .
N2 C14 H14 119.2 . .
N2 C14 C18 121.6(11) . .
C18 C14 H14 119.2 . .
N2 C15 H15 118.5 . .
C16 C15 N2 123.0(13) . .
C16 C15 H15 118.5 . .
C15 C16 H16 120.0 . .
C15 C16 C17 120.0(12) . .
C17 C16 H16 120.0 . .
C16 C17 C18 118.5(12) . .
C16 C17 C22 124.3(12) . .
C22 C17 C18 117.2(13) . .
C14 C18 C17 117.8(12) . .
C14 C18 C19 121.1(12) . .
C17 C18 C19 121.0(12) . .
C18 C19 H19 121.0 . .
C20 C19 C18 118.0(14) . .
C20 C19 H19 121.0 . .
C19 C20 H20 119.1 . .
C19 C20 C21 121.8(16) . .
C21 C20 H20 119.1 . .
C20 C21 H21 119.6 . .
C22 C21 C20 120.9(15) . .
C22 C21 H21 119.6 . .
C17 C22 H22 119.5 . .
C21 C22 C17 121.0(14) . .
C21 C22 H22 119.5 . .
C24 C23 H23 120.0 . .
C24 C23 C28 120.0(13) . .
C28 C23 H23 120.0 . .
C23 C24 H24 120.1 . .
C25 C24 C23 119.9(13) . .
C25 C24 H24 120.1 . .
C24 C25 H25 118.9 . .
C26 C25 C24 122.2(15) . .
C26 C25 H25 118.9 . .
C25 C26 H26 120.1 . .
C25 C26 C27 119.7(13) . .
C27 C26 H26 120.1 . .
C26 C27 C28 119.7(12) . .
C31 C27 C26 122.1(12) . .
C31 C27 C28 118.2(11) . .
C23 C28 C27 118.4(12) . .
C23 C28 C29 123.4(12) . .
C27 C28 C29 118.2(11) . .
C28 C29 H29 120.5 . .
C30 C29 C28 118.9(12) . .
C30 C29 H29 120.5 . .
N3 C30 H30 118.6 . .
C29 C30 N3 122.8(12) . .
C29 C30 H30 118.6 . .
N3 C31 C27 123.1(11) . .
N3 C31 H31 118.4 . .
C27 C31 H31 118.4 . .
N3 C32 H32A 109.6 . .
N3 C32 H32B 109.6 . .
N3 C32 C33 110.5(10) . .
H32A C32 H32B 108.1 . .
C33 C32 H32A 109.6 . .
C33 C32 H32B 109.6 . .
C32 C33 C33 110.6(12) . 2_566
C32 C33 H33A 109.5 . .
C32 C33 H33B 109.5 . .
C33 C33 H33A 109.5 2_566 .
C33 C33 H33B 109.5 2_566 .
H33A C33 H33B 108.1 . .
N4 C34 H34A 109.5 . .
N4 C34 H34B 109.5 . .
N4 C34 H34C 109.5 . .
H34A C34 H34B 109.5 . .
H34A C34 H34C 109.5 . .
H34B C34 H34C 109.5 . .
N4 C35 H35A 109.5 . .
N4 C35 H35B 109.5 . .
N4 C35 H35C 109.5 . .
H35A C35 H35B 109.5 . .
H35A C35 H35C 109.5 . .
H35B C35 H35C 109.5 . .
O2 C36 N4 122(2) . .
O2 C36 H36 118.8 . .
N4 C36 H36 118.8 . .

loop_
_geom_bond_atom_site_label_1
_geom_bond_atom_site_label_2
_geom_bond_distance
_geom_bond_site_symmetry_2
I1 Cu1 2.414(2) .
I2 Cu1 2.950(2) .
I3 Cu2 2.4270(19) .
I4 Cu3 2.3863(19) .
Mo1 Cu1 2.6744(19) .
Mo1 Cu2 2.6667(18) .
Mo1 Cu3 2.6431(18) .
Mo1 S1 2.272(3) .
Mo1 S2 2.267(3) .
Mo1 S3 2.268(3) .
Mo1 O1 1.706(8) .
Cu1 S1 2.283(3) .
Cu1 S2 2.279(3) .
Cu2 S2 2.274(3) .
Cu2 S3 2.272(3) .
Cu3 S1 2.263(4) .
Cu3 S3 2.258(4) .
O2 C36 1.24(2) .
N1 C8 1.345(19) .
N1 C9 1.282(18) .
N1 C10 1.471(19) .
N2 C13 1.464(16) .
N2 C14 1.335(16) .
N2 C15 1.364(16) .
N3 C30 1.385(16) .
N3 C31 1.322(15) .
N3 C32 1.475(15) .
N4 C34 1.47(2) .
N4 C35 1.43(2) .
N4 C36 1.33(2) .
C1 H1 0.9300 .
C1 C2 1.35(3) .
C1 C6 1.49(2) .
C2 H2 0.9300 .
C2 C3 1.41(3) .
C3 H3 0.9300 .
C3 C4 1.37(3) .
C4 H4 0.9300 .
C4 C5 1.38(2) .
C5 C6 1.40(2) .
C5 C9 1.44(2) .
C6 C7 1.31(2) .
C7 H7 0.9300 .
C7 C8 1.36(2) .
C8 H8 0.9300 .
C9 H9 0.9300 .
C10 H10A 0.9700 .
C10 H10B 0.9700 .
C10 C11 1.57(2) .
C11 H11A 0.9700 .
C11 H11B 0.9700 .
C11 C12 1.510(18) .
C12 H12A 0.9700 .
C12 H12B 0.9700 .
C12 C13 1.462(18) .
C13 H13A 0.9700 .
C13 H13B 0.9700 .
C14 H14 0.9300 .
C14 C18 1.411(18) .
C15 H15 0.9300 .
C15 C16 1.34(2) .
C16 H16 0.9300 .
C16 C17 1.390(19) .
C17 C18 1.422(17) .
C17 C22 1.413(19) .
C18 C19 1.434(19) .
C19 H19 0.9300 .
C19 C20 1.35(2) .
C20 H20 0.9300 .
C20 C21 1.40(2) .
C21 H21 0.9300 .
C21 C22 1.35(2) .
C22 H22 0.9300 .
C23 H23 0.9300 .
C23 C24 1.37(2) .
C23 C28 1.398(18) .
C24 H24 0.9300 .
C24 C25 1.36(2) .
C25 H25 0.9300 .
C25 C26 1.332(19) .
C26 H26 0.9300 .
C26 C27 1.395(17) .
C27 C28 1.402(17) .
C27 C31 1.389(16) .
C28 C29 1.444(18) .
C29 H29 0.9300 .
C29 C30 1.325(19) .
C30 H30 0.9300 .
C31 H31 0.9300 .
C32 H32A 0.9700 .
C32 H32B 0.9700 .
C32 C33 1.514(17) .
C33 C33 1.54(2) 2_566
C33 H33A 0.9700 .
C33 H33B 0.9700 .
C34 H34A 0.9600 .
C34 H34B 0.9600 .
C34 H34C 0.9600 .
C35 H35A 0.9600 .
C35 H35B 0.9600 .
C35 H35C 0.9600 .
C36 H36 0.9300 .

loop_
_geom_torsion_atom_site_label_1
_geom_torsion_atom_site_label_2
_geom_torsion_atom_site_label_3
_geom_torsion_atom_site_label_4
_geom_torsion
_geom_torsion_site_symmetry_4
I1 Cu1 S1 Mo1 144.43(11) .
I1 Cu1 S1 Cu3 -150.31(11) .
I1 Cu1 S2 Mo1 -144.22(11) .
I1 Cu1 S2 Cu2 148.51(11) .
I2 Cu1 S1 Mo1 -91.27(7) .
I2 Cu1 S1 Cu3 -26.02(12) .
I2 Cu1 S2 Mo1 90.05(8) .
I2 Cu1 S2 Cu2 22.78(11) .
I3 Cu2 S2 Mo1 155.67(12) .
I3 Cu2 S2 Cu1 -136.94(12) .
I3 Cu2 S3 Mo1 -156.45(11) .
I3 Cu2 S3 Cu3 137.48(12) .
I4 Cu3 S1 Mo1 -153.93(12) .
I4 Cu3 S1 Cu1 140.37(12) .
I4 Cu3 S3 Mo1 154.77(12) .
I4 Cu3 S3 Cu2 -138.80(12) .
Mo1 Cu1 S1 Cu3 65.26(11) .
Mo1 Cu1 S2 Cu2 -67.28(10) .
Mo1 Cu2 S2 Cu1 67.40(10) .
Mo1 Cu2 S3 Cu3 -66.08(10) .
Mo1 Cu3 S1 Cu1 -65.70(10) .
Mo1 Cu3 S3 Cu2 66.42(10) .
Cu1 Mo1 Cu2 I3 -141.4(2) .
Cu1 Mo1 Cu2 S2 -51.66(11) .
Cu1 Mo1 Cu2 S3 135.29(12) .
Cu1 Mo1 Cu3 I4 142.3(2) .
Cu1 Mo1 Cu3 S1 49.83(10) .
Cu1 Mo1 Cu3 S3 -132.64(11) .
Cu1 Mo1 S1 Cu3 -110.63(12) .
Cu1 Mo1 S2 Cu2 106.99(12) .
Cu1 Mo1 S3 Cu2 -52.48(12) .
Cu1 Mo1 S3 Cu3 56.50(11) .
Cu2 Mo1 Cu1 I1 139.67(16) .
Cu2 Mo1 Cu1 I2 -41.77(6) .
Cu2 Mo1 Cu1 S1 -133.13(11) .
Cu2 Mo1 Cu1 S2 51.66(11) .
Cu2 Mo1 Cu3 I4 -135.7(2) .
Cu2 Mo1 Cu3 S1 131.88(11) .
Cu2 Mo1 Cu3 S3 -50.60(11) .
Cu2 Mo1 S1 Cu1 54.37(12) .
Cu2 Mo1 S1 Cu3 -56.26(11) .
Cu2 Mo1 S2 Cu1 -106.99(12) .
Cu2 Mo1 S3 Cu3 108.98(12) .
Cu3 Mo1 Cu1 I1 -136.99(16) .
Cu3 Mo1 Cu1 I2 41.57(6) .
Cu3 Mo1 Cu1 S1 -49.79(11) .
Cu3 Mo1 Cu1 S2 134.99(12) .
Cu3 Mo1 Cu2 I3 133.9(2) .
Cu3 Mo1 Cu2 S2 -136.38(11) .
Cu3 Mo1 Cu2 S3 50.57(11) .
Cu3 Mo1 S1 Cu1 110.63(12) .
Cu3 Mo1 S2 Cu1 -54.55(12) .
Cu3 Mo1 S2 Cu2 52.44(12) .
Cu3 Mo1 S3 Cu2 -108.98(12) .
S1 Mo1 Cu1 I1 -87.20(18) .
S1 Mo1 Cu1 I2 91.36(11) .
S1 Mo1 Cu1 S2 -175.22(15) .
S1 Mo1 Cu2 I3 176.7(2) .
S1 Mo1 Cu2 S2 -93.51(14) .
S1 Mo1 Cu2 S3 93.44(14) .
S1 Mo1 Cu3 I4 92.4(3) .
S1 Mo1 Cu3 S3 177.53(15) .
S1 Mo1 S2 Cu1 4.09(13) .
S1 Mo1 S2 Cu2 111.07(11) .
S1 Mo1 S3 Cu2 -111.09(11) .
S1 Mo1 S3 Cu3 -2.11(13) .
S1 Cu1 S2 Mo1 -4.05(13) .
S1 Cu1 S2 Cu2 -71.32(16) .
S1 Cu3 S3 Mo1 2.13(13) .
S1 Cu3 S3 Cu2 68.55(16) .
S2 Mo1 Cu1 I1 88.02(18) .
S2 Mo1 Cu1 I2 -93.42(11) .
S2 Mo1 Cu1 S1 175.22(15) .
S2 Mo1 Cu2 I3 -89.8(2) .
S2 Mo1 Cu2 S3 -173.05(15) .
S2 Mo1 Cu3 I4 -176.1(2) .
S2 Mo1 Cu3 S1 91.47(14) .
S2 Mo1 Cu3 S3 -91.00(14) .
S2 Mo1 S1 Cu1 -4.08(13) .
S2 Mo1 S1 Cu3 -114.71(12) .
S2 Mo1 S3 Cu2 5.92(13) .
S2 Mo1 S3 Cu3 114.90(12) .
S2 Cu1 S1 Mo1 4.04(13) .
S2 Cu1 S1 Cu3 69.30(16) .
S2 Cu2 S3 Mo1 -5.89(13) .
S2 Cu2 S3 Cu3 -71.96(16) .
S3 Mo1 Cu1 I1 -179.78(16) .
S3 Mo1 Cu1 I2 -1.22(11) .
S3 Mo1 Cu1 S1 -92.59(14) .
S3 Mo1 Cu1 S2 92.20(14) .
S3 Mo1 Cu2 I3 83.3(2) .
S3 Mo1 Cu2 S2 173.05(15) .
S3 Mo1 Cu3 I4 -85.1(3) .
S3 Mo1 Cu3 S1 -177.53(15) .
S3 Mo1 S1 Cu1 112.74(12) .
S3 Mo1 S1 Cu3 2.11(13) .
S3 Mo1 S2 Cu1 -112.90(12) .
S3 Mo1 S2 Cu2 -5.91(13) .
S3 Cu2 S2 Mo1 5.89(13) .
S3 Cu2 S2 Cu1 73.29(15) .
S3 Cu3 S1 Mo1 -2.13(13) .
S3 Cu3 S1 Cu1 -67.83(16) .
O1 Mo1 Cu1 I1 -1.8(5) .
O1 Mo1 Cu1 I2 176.8(4) .
O1 Mo1 Cu1 S1 85.4(4) .
O1 Mo1 Cu1 S2 -89.8(4) .
O1 Mo1 Cu2 I3 -1.8(5) .
O1 Mo1 Cu2 S2 88.0(4) .
O1 Mo1 Cu2 S3 -85.1(4) .
O1 Mo1 Cu3 I4 4.4(5) .
O1 Mo1 Cu3 S1 -88.0(4) .
O1 Mo1 Cu3 S3 89.5(4) .
O1 Mo1 S1 Cu1 -126.8(3) .
O1 Mo1 S1 Cu3 122.6(3) .
O1 Mo1 S2 Cu1 125.0(4) .
O1 Mo1 S2 Cu2 -128.0(4) .
O1 Mo1 S3 Cu2 129.1(3) .
O1 Mo1 S3 Cu3 -121.9(3) .
N1 C10 C11 C12 -66.9(17) .
N2 C14 C18 C17 0.2(18) .
N2 C14 C18 C19 -177.4(12) .
N2 C15 C16 C17 0(2) .
N3 C32 C33 C33 170.2(12) 2_566
C1 C2 C3 C4 -1(3) .
C1 C6 C7 C8 179.9(14) .
C2 C1 C6 C5 0(2) .
C2 C1 C6 C7 177.5(17) .
C2 C3 C4 C5 2(3) .
C3 C4 C5 C6 -2(3) .
C3 C4 C5 C9 178.9(16) .
C4 C5 C6 C1 1(2) .
C4 C5 C6 C7 -176.3(16) .
C4 C5 C9 N1 177.1(15) .
C5 C6 C7 C8 -3(2) .
C6 C1 C2 C3 0(3) .
C6 C5 C9 N1 -2(2) .
C6 C7 C8 N1 2(2) .
C8 N1 C9 C5 1(2) .
C8 N1 C10 C11 -73.3(16) .
C9 N1 C8 C7 -2(2) .
C9 N1 C10 C11 106.1(15) .
C9 C5 C6 C1 -179.8(12) .
C9 C5 C6 C7 3(2) .
C10 N1 C8 C7 177.8(14) .
C10 N1 C9 C5 -177.9(12) .
C10 C11 C12 C13 -179.5(12) .
C11 C12 C13 N2 175.7(12) .
C13 N2 C14 C18 -177.4(12) .
C13 N2 C15 C16 177.3(13) .
C14 N2 C13 C12 -118.9(14) .
C14 N2 C15 C16 -1.3(19) .
C14 C18 C19 C20 -178.6(14) .
C15 N2 C13 C12 62.5(17) .
C15 N2 C14 C18 1.2(18) .
C15 C16 C17 C18 1.4(19) .
C15 C16 C17 C22 -179.3(13) .
C16 C17 C18 C14 -1.5(17) .
C16 C17 C18 C19 176.1(12) .
C16 C17 C22 C21 -176.9(14) .
C17 C18 C19 C20 4(2) .
C18 C17 C22 C21 2(2) .
C18 C19 C20 C21 -4(2) .
C19 C20 C21 C22 3(3) .
C20 C21 C22 C17 -2(2) .
C22 C17 C18 C14 179.2(12) .
C22 C17 C18 C19 -3.3(18) .
C23 C24 C25 C26 2(3) .
C23 C28 C29 C30 -177.8(14) .
C24 C23 C28 C27 4(2) .
C24 C23 C28 C29 -177.1(14) .
C24 C25 C26 C27 0(3) .
C25 C26 C27 C28 0(2) .
C25 C26 C27 C31 -180.0(15) .
C26 C27 C28 C23 -2.1(19) .
C26 C27 C28 C29 179.1(13) .
C26 C27 C31 N3 -179.3(13) .
C27 C28 C29 C30 1(2) .
C28 C23 C24 C25 -4(2) .
C28 C27 C31 N3 0.7(19) .
C28 C29 C30 N3 -1(2) .
C30 N3 C31 C27 -0.4(19) .
C30 N3 C32 C33 -74.6(14) .
C31 N3 C30 C29 0(2) .
C31 N3 C32 C33 102.9(13) .
C31 C27 C28 C23 177.9(12) .
C31 C27 C28 C29 -0.9(19) .
C32 N3 C30 C29 177.9(13) .
C32 N3 C31 C27 -177.9(11) .
C34 N4 C36 O2 -176.7(17) .
C35 N4 C36 O2 -4(3) .
